data_7108617
loop_
_publ_author_name
'Tommy Kenny'
'Shawkat M. Aly'
'Daniel Fortin'
'Pierre D. Harvey'

_publ_section_title
;
 Convenient tautomeric forms in an amino-anthraquinone diimine for the
 generation of a mixed-valent push-pull conjugated polymer
;
_journal_name_full Chem.Commun.
_journal_page_first 11543
_journal_paper_doi 10.1039/c2cc36768h
_journal_volume 48
_journal_year 2012
_chemical_formula_sum 'C18 H18 N Si'
_chemical_formula_weight 276.42
_chemical_name_systematic
;
?
;
_space_group_IT_number 2
_symmetry_cell_setting triclinic
_symmetry_space_group_name_Hall '-P 1'
_symmetry_space_group_name_H-M 'P -1'
_atom_sites_solution_hydrogens geom
_atom_sites_solution_primary direct
_atom_sites_solution_secondary difmap
_audit_conform_dict_location ftp://ftp.iucr.org/pub/cif_core.dic
_audit_conform_dict_name cif_core.dic
_audit_conform_dict_version 2.3
_audit_creation_date 2009-11-20T11:08:02-00:00
_audit_creation_method 'WinGX routine CIF_UPDATE'
_cell_angle_alpha 95.74(5)
_cell_angle_beta 96.48(5)
_cell_angle_gamma 106.40(3)
_cell_formula_units_Z 2
_cell_length_a 5.869(2)
_cell_length_b 7.691(3)
_cell_length_c 18.82(2)
_cell_measurement_reflns_used 20
_cell_measurement_temperature 293(2)
_cell_measurement_theta_max 35
_cell_measurement_theta_min 30
_cell_volume 801.9(10)
_computing_cell_refinement Difrac
_computing_data_collection Difrac
_computing_data_reduction NRCVAX
_computing_structure_refinement 'SHELXL-97 (Sheldrick, 1997)'
_computing_structure_solution 'SHELXS-97 (Sheldrick, 1997)'
_diffrn_ambient_temperature 293(2)
_diffrn_measured_fraction_theta_full 0.969
_diffrn_measured_fraction_theta_max 0.968
_diffrn_measurement_device_type CAD4
_diffrn_measurement_method Omega
_diffrn_radiation_monochromator graphite
_diffrn_radiation_type CuK\a
_diffrn_radiation_wavelength 1.54176
_diffrn_reflns_av_R_equivalents 0
_diffrn_reflns_av_unetI/netI 0.0585
_diffrn_reflns_limit_h_max 6
_diffrn_reflns_limit_h_min -7
_diffrn_reflns_limit_k_max 9
_diffrn_reflns_limit_k_min 0
_diffrn_reflns_limit_l_max 22
_diffrn_reflns_limit_l_min -22
_diffrn_reflns_number 2949
_diffrn_reflns_theta_full 70
_diffrn_reflns_theta_max 70.11
_diffrn_reflns_theta_min 2.39
_diffrn_standards_decay_% 10
_diffrn_standards_interval_count 100
_diffrn_standards_number 1
_exptl_absorpt_coefficient_mu 1.19
_exptl_absorpt_correction_T_max 0.9429
_exptl_absorpt_correction_T_min 0.5875
_exptl_absorpt_correction_type psi-scan
_exptl_absorpt_process_details empirical
_exptl_crystal_colour Yellow
_exptl_crystal_density_diffrn 1.145
_exptl_crystal_density_method 'not measured'
_exptl_crystal_description Plate
_exptl_crystal_F_000 294
_exptl_crystal_size_max 0.5
_exptl_crystal_size_mid 0.5
_exptl_crystal_size_min 0.05
_refine_diff_density_max 0.202
_refine_diff_density_min -0.27
_refine_diff_density_rms 0.052
_refine_ls_extinction_method none
_refine_ls_goodness_of_fit_ref 0.913
_refine_ls_hydrogen_treatment none
_refine_ls_matrix_type full
_refine_ls_number_parameters 189
_refine_ls_number_reflns 2949
_refine_ls_number_restraints 0
_refine_ls_restrained_S_all 0.913
_refine_ls_R_factor_all 0.1946
_refine_ls_R_factor_gt 0.0845
_refine_ls_shift/su_max 0
_refine_ls_shift/su_mean 0
_refine_ls_structure_factor_coef Fsqd
_refine_ls_weighting_details 'calc w=1/[\s^2^(Fo^2^)+(0.1252P)^2^+0.0000P] where P=(Fo^2^+2Fc^2^)/3'
_refine_ls_weighting_scheme calc
_refine_ls_wR_factor_gt 0.1968
_refine_ls_wR_factor_ref 0.2447
_reflns_number_gt 1129
_reflns_number_total 2949
_reflns_threshold_expression >2sigma(I)
_cod_data_source_file c2cc36768h.txt
_cod_data_source_block tk172f1
_cod_original_cell_volume 802.0(9)
_cod_original_sg_symbol_H-M P-1
_cod_database_code 7108617

loop_
_symmetry_equiv_pos_as_xyz
'x, y, z'
'-x, -y, -z'

loop_
_atom_site_label
_atom_site_type_symbol
_atom_site_fract_x
_atom_site_fract_y
_atom_site_fract_z
_atom_site_U_iso_or_equiv
_atom_site_adp_type
_atom_site_occupancy
_atom_site_symmetry_multiplicity
_atom_site_calc_flag
_atom_site_refinement_flags
H18 H 0.692(10) 0.779(7) 0.173(3) 0.149(19) Uiso 1 1 d .
H17 H 0.763(8) 0.880(6) 0.060(2) 0.087(13) Uiso 1 1 d .
C1 C 0.2224(11) -0.4219(11) 0.4370(4) 0.167(3) Uani 1 1 d .
H1A H 0.2909 -0.4943 0.4666 0.25 Uiso 1 1 calc R
H1B H 0.0902 -0.5007 0.4031 0.25 Uiso 1 1 calc R
H1C H 0.1664 -0.3388 0.4669 0.25 Uiso 1 1 calc R
C2 C 0.7099(10) -0.1359(9) 0.4513(3) 0.161(3) Uani 1 1 d .
H2A H 0.7816 -0.2071 0.4807 0.241 Uiso 1 1 calc R
H2B H 0.6542 -0.0533 0.4816 0.241 Uiso 1 1 calc R
H2C H 0.8268 -0.0672 0.4249 0.241 Uiso 1 1 calc R
C3 C 0.5632(9) -0.4469(8) 0.3274(3) 0.141(2) Uani 1 1 d .
H3A H 0.6352 -0.5193 0.3561 0.211 Uiso 1 1 calc R
H3B H 0.6803 -0.3763 0.3015 0.211 Uiso 1 1 calc R
H3C H 0.4307 -0.5259 0.2937 0.211 Uiso 1 1 calc R
C4 C 0.3180(9) -0.1556(8) 0.3324(3) 0.1187(19) Uani 1 1 d .
C5 C 0.2307(9) -0.0602(7) 0.2963(3) 0.1129(18) Uani 1 1 d .
C6 C 0.1345(8) 0.0524(7) 0.2535(4) 0.1063(17) Uani 1 1 d .
C7 C -0.0375(8) 0.1318(7) 0.2763(3) 0.1144(18) Uani 1 1 d .
H7 H -0.0956 0.1065 0.3192 0.137 Uiso 1 1 calc R
C8 C -0.1208(9) 0.2455(7) 0.2364(4) 0.1150(19) Uani 1 1 d .
H8 H -0.2325 0.2977 0.2534 0.138 Uiso 1 1 calc R
C9 C -0.0450(7) 0.2858(6) 0.1715(4) 0.1022(17) Uani 1 1 d .
C10 C 0.1170(7) 0.2016(6) 0.1466(3) 0.1003(16) Uani 1 1 d .
H10 H 0.167 0.2216 0.1021 0.12 Uiso 1 1 calc R
C11 C 0.2036(7) 0.0891(6) 0.1871(3) 0.1035(17) Uani 1 1 d .
H11 H 0.3129 0.0352 0.1694 0.124 Uiso 1 1 calc R
C12 C -0.0626(9) 0.4520(7) 0.0666(4) 0.0995(16) Uani 1 1 d .
C13 C 0.1656(8) 0.5698(6) 0.0634(4) 0.0996(16) Uani 1 1 d .
C14 C 0.3385(9) 0.6446(6) 0.1275(3) 0.1138(19) Uani 1 1 d .
H14 H 0.2977 0.6156 0.1721 0.137 Uiso 1 1 calc R
C15 C 0.2285(8) 0.6193(6) -0.0051(4) 0.1012(16) Uani 1 1 d .
C16 C 0.4625(8) 0.7427(6) -0.0044(4) 0.1163(19) Uani 1 1 d .
H16 H 0.5081 0.7799 -0.0475 0.14 Uiso 1 1 calc R
C17 C 0.6178(11) 0.8062(9) 0.0568(6) 0.134(3) Uani 1 1 d .
C18 C 0.5602(11) 0.7568(8) 0.1238(5) 0.126(2) Uani 1 1 d .
N1 N -0.1305(7) 0.4054(6) 0.1330(3) 0.1161(15) Uani 1 1 d .
H1 H -0.2307 0.4535 0.1509 0.139 Uiso 1 1 calc R
Si1 Si 0.4537(3) -0.2900(2) 0.38732(8) 0.1199(7) Uani 1 1 d .

loop_
_atom_site_aniso_label
_atom_site_aniso_U_11
_atom_site_aniso_U_22
_atom_site_aniso_U_33
_atom_site_aniso_U_23
_atom_site_aniso_U_13
_atom_site_aniso_U_12
C1 0.118(4) 0.249(8) 0.175(6) 0.074(6) 0.041(4) 0.097(5)
C2 0.134(5) 0.196(7) 0.154(5) -0.037(5) -0.010(4) 0.083(5)
C3 0.120(4) 0.147(5) 0.169(5) -0.018(4) -0.004(4) 0.086(4)
C4 0.103(4) 0.134(5) 0.132(5) 0.002(4) 0.016(3) 0.062(4)
C5 0.091(3) 0.102(4) 0.154(5) 0.010(4) 0.014(3) 0.047(3)
C6 0.080(3) 0.096(4) 0.150(5) 0.003(4) 0.008(3) 0.046(3)
C7 0.090(3) 0.115(4) 0.152(5) 0.008(3) 0.020(3) 0.054(3)
C8 0.092(3) 0.112(4) 0.160(5) -0.002(4) 0.017(4) 0.069(3)
C9 0.068(3) 0.085(3) 0.160(5) -0.002(3) 0.009(3) 0.042(3)
C10 0.069(2) 0.088(3) 0.157(4) 0.017(3) 0.010(3) 0.047(2)
C11 0.068(3) 0.086(3) 0.162(5) -0.008(3) 0.004(3) 0.044(3)
C12 0.067(3) 0.077(3) 0.161(5) 0.004(4) 0.013(4) 0.038(3)
C13 0.066(3) 0.062(3) 0.174(5) 0.000(3) 0.003(4) 0.034(2)
C14 0.082(3) 0.072(3) 0.181(5) -0.013(3) -0.002(4) 0.030(3)
C15 0.068(3) 0.074(3) 0.169(5) 0.005(4) 0.012(4) 0.038(3)
C16 0.067(3) 0.074(3) 0.212(6) 0.016(4) 0.024(4) 0.027(3)
C17 0.065(4) 0.076(4) 0.241(10) -0.013(5) -0.007(5) 0.011(3)
C18 0.090(5) 0.081(4) 0.198(8) -0.007(5) -0.025(5) 0.037(4)
N1 0.087(3) 0.108(3) 0.179(5) 0.019(3) 0.028(3) 0.067(2)
Si1 0.0961(10) 0.1557(14) 0.1279(13) 0.0038(10) 0.0051(8) 0.0791(10)

loop_
_atom_type_symbol
_atom_type_description
_atom_type_scat_dispersion_real
_atom_type_scat_dispersion_imag
_atom_type_scat_source
C C 0.0181 0.0091 'International Tables Vol C Tables 4.2.6.8 and 6.1.1.4'
H H 0 0 'International Tables Vol C Tables 4.2.6.8 and 6.1.1.4'
N N 0.0311 0.018 'International Tables Vol C Tables 4.2.6.8 and 6.1.1.4'
Si Si 0.2541 0.3302 'International Tables Vol C Tables 4.2.6.8 and 6.1.1.4'

loop_
_geom_angle_atom_site_label_1
_geom_angle_atom_site_label_2
_geom_angle_atom_site_label_3
_geom_angle
_geom_angle_site_symmetry_1
C5 C4 Si1 178.2(5) .
C4 C5 C6 178.6(6) .
C11 C6 C7 116.2(5) .
C11 C6 C5 122.3(4) .
C7 C6 C5 121.6(6) .
C8 C7 C6 121.0(6) .
C7 C8 C9 122.3(4) .
C8 C9 C10 117.4(5) .
C8 C9 N1 120.6(4) .
C10 C9 N1 122.0(6) .
C11 C10 C9 120.4(6) .
C10 C11 C6 122.6(4) .
C15 C12 C13 121.3(6) 2_565
C15 C12 N1 118.0(6) 2_565
C13 C12 N1 120.7(6) .
C12 C13 C15 119.6(5) .
C12 C13 C14 121.3(7) .
C15 C13 C14 119.1(5) .
C18 C14 C13 120.9(7) .
C12 C15 C16 124.1(7) 2_565
C12 C15 C13 119.1(5) 2_565
C16 C15 C13 116.8(6) .
C17 C16 C15 121.7(7) .
C16 C17 C18 122.1(7) .
C14 C18 C17 119.4(7) .
C9 N1 C12 123.8(4) .
C4 Si1 C2 109.4(3) .
C4 Si1 C1 108.1(3) .
C2 Si1 C1 110.4(3) .
C4 Si1 C3 108.8(3) .
C2 Si1 C3 109.4(2) .
C1 Si1 C3 110.7(3) .

loop_
_geom_bond_atom_site_label_1
_geom_bond_atom_site_label_2
_geom_bond_distance
_geom_bond_site_symmetry_2
C1 Si1 1.856(7) .
C2 Si1 1.848(6) .
C3 Si1 1.863(5) .
C4 C5 1.223(7) .
C4 Si1 1.807(6) .
C5 C6 1.425(7) .
C6 C11 1.388(7) .
C6 C7 1.403(6) .
C7 C8 1.363(7) .
C8 C9 1.380(7) .
C9 C10 1.389(6) .
C9 N1 1.391(6) .
C10 C11 1.372(6) .
C12 C15 1.381(7) 2_565
C12 C13 1.401(7) .
C12 N1 1.404(7) .
C13 C15 1.437(7) .
C13 C14 1.440(7) .
C14 C18 1.357(8) .
C15 C12 1.381(7) 2_565
C15 C16 1.430(7) .
C16 C17 1.340(9) .
C17 C18 1.403(9) .

loop_
_geom_torsion_atom_site_label_1
_geom_torsion_atom_site_label_2
_geom_torsion_atom_site_label_3
_geom_torsion_atom_site_label_4
_geom_torsion
_geom_torsion_site_symmetry_1
_geom_torsion_site_symmetry_4
Si1 C4 C5 C6 7E1(3) . .
C4 C5 C6 C11 3E1(2) . .
C4 C5 C6 C7 -15E1(2) . .
C11 C6 C7 C8 -3.2(7) . .
C5 C6 C7 C8 177.2(5) . .
C6 C7 C8 C9 1.2(8) . .
C7 C8 C9 C10 1.7(8) . .
C7 C8 C9 N1 -178.7(4) . .
C8 C9 C10 C11 -2.6(7) . .
N1 C9 C10 C11 177.8(4) . .
C9 C10 C11 C6 0.6(7) . .
C7 C6 C11 C10 2.3(7) . .
C5 C6 C11 C10 -178.1(4) . .
C15 C12 C13 C15 0.7(6) 2_565 .
N1 C12 C13 C15 -178.3(4) . .
C15 C12 C13 C14 179.9(4) 2_565 .
N1 C12 C13 C14 0.8(6) . .
C12 C13 C14 C18 179.2(4) . .
C15 C13 C14 C18 -1.6(6) . .
C12 C13 C15 C12 -0.7(6) . 2_565
C14 C13 C15 C12 -179.9(4) . 2_565
C12 C13 C15 C16 178.8(3) . .
C14 C13 C15 C16 -0.3(5) . .
C12 C15 C16 C17 -179.1(5) 2_565 .
C13 C15 C16 C17 1.4(6) . .
C15 C16 C17 C18 -0.5(8) . .
C13 C14 C18 C17 2.6(7) . .
C16 C17 C18 C14 -1.6(9) . .
C8 C9 N1 C12 -179.7(5) . .
C10 C9 N1 C12 -0.1(7) . .
C15 C12 N1 C9 107.2(5) 2_565 .
C13 C12 N1 C9 -73.7(6) . .
C5 C4 Si1 C2 -2(16) . .
C5 C4 Si1 C1 118(16) . .
C5 C4 Si1 C3 -122(15) . .
